data_2020692
loop_
_publ_author_name
'Ardan, Bohdan'
'Kinzhybalo, Vasyl'
'Slyvka, Yurii'
'Shyyka, Olga'
'Luk`yanov, Mykhaylo'
'Lis, Tadeusz'
'Mys`kiv, Marian'

_publ_section_title
;
 Ligand-forced dimerization of copper(I)--olefin complexes bearing a
 1,3,4-thiadiazole core
;
_journal_issue 1
_journal_name_full 'Acta Crystallographica Section C'
_journal_page_first 36
_journal_page_last 46
_journal_paper_doi 10.1107/S2053229616018751
_journal_volume 73
_journal_year 2017
_chemical_formula_iupac '[Cu2 (N O3)2 (C5 H7 N3 S2)2 (H2 O)]'
_chemical_formula_moiety 'C10 H16 Cu2 N8 O7 S4'
_chemical_formula_sum 'C10 H16 Cu2 N8 O7 S4'
_chemical_formula_weight 615.63
_chemical_name_systematic \m-Aqua-bis{\m-5-[(prop-2-en-1-yl)sulfanyl]-1,3,4-thiadiazol-2-amine}bis[nitratocopper(I)]
_space_group_crystal_system monoclinic
_space_group_IT_number 14
_space_group_name_Hall '-P 2ybc'
_space_group_name_H-M_alt 'P 1 21/c 1'
_symmetry_space_group_name_Hall '-P 2ybc'
_symmetry_space_group_name_H-M 'P 1 21/c 1'
_atom_sites_solution_hydrogens mixed
_atom_sites_solution_primary direct
_audit_creation_method
;
Olex2 1.2
(compiled 2015.01.26 svn.r3150 for OlexSys, GUI svn.r4998)
;
_cell_angle_alpha 90
_cell_angle_beta 94.82(3)
_cell_angle_gamma 90
_cell_formula_units_Z 4
_cell_length_a 7.379(3)
_cell_length_b 18.780(5)
_cell_length_c 14.702(4)
_cell_measurement_reflns_used 3740
_cell_measurement_temperature 100.00(10)
_cell_measurement_theta_max 32.2442
_cell_measurement_theta_min 2.7646
_cell_volume 2030.2(11)
_computing_cell_refinement
;
CrysAlis PRO (Rigaku OD, 2015)
;
_computing_data_collection
;
CrysAlis PRO (Rigaku OD, 2015)
;
_computing_data_reduction
;
CrysAlis PRO (Rigaku OD, 2015)
;
_computing_molecular_graphics
;
OLEX2 (Dolomanov <i>et al.</i>,  2009)
;
_computing_publication_material
;
OLEX2 (Dolomanov <i>et al.</i>,  2009)
;
_computing_structure_refinement
;
SHELXL2014 (Sheldrick, 2015b)
;
_computing_structure_solution
;
SHELXT (Sheldrick, 2015a)
;
_diffrn_ambient_temperature 100.00(10)
_diffrn_detector_area_resol_mean 10.3456
_diffrn_measured_fraction_theta_full 0.999
_diffrn_measured_fraction_theta_max 0.920
_diffrn_measurement_device_type 'Rigaku Xcalibur Ruby'
_diffrn_measurement_method '\w scans'
_diffrn_radiation_monochromator graphite
_diffrn_radiation_type MoK\a
_diffrn_radiation_wavelength 0.71073
_diffrn_reflns_av_R_equivalents 0.0372
_diffrn_reflns_limit_h_max 11
_diffrn_reflns_limit_h_min -7
_diffrn_reflns_limit_k_max 16
_diffrn_reflns_limit_k_min -28
_diffrn_reflns_limit_l_max 17
_diffrn_reflns_limit_l_min -21
_diffrn_reflns_number 11883
_diffrn_reflns_theta_full 26.000
_diffrn_reflns_theta_max 32.317
_diffrn_reflns_theta_min 2.770
_exptl_absorpt_coefficient_mu 2.561
_exptl_absorpt_correction_T_max 0.776
_exptl_absorpt_correction_T_min 0.577
_exptl_absorpt_correction_type analytical
_exptl_absorpt_process_details
;
[CrysAlis PRO (Rigaku OD, 2015), based on expressions
derived by Clark & Reid (1995)]
;
_exptl_crystal_colour 'clear colourless'
_exptl_crystal_density_diffrn 2.014
_exptl_crystal_description block
_exptl_crystal_F_000 1240
_exptl_crystal_size_max 0.3
_exptl_crystal_size_mid 0.18
_exptl_crystal_size_min 0.13
_refine_diff_density_max 0.678
_refine_diff_density_min -0.695
_refine_ls_extinction_method none
_refine_ls_goodness_of_fit_ref 1.008
_refine_ls_hydrogen_treatment mixed
_refine_ls_matrix_type full
_refine_ls_number_parameters 346
_refine_ls_number_reflns 6647
_refine_ls_number_restraints 0
_refine_ls_restrained_S_all 1.008
_refine_ls_R_factor_all 0.0750
_refine_ls_R_factor_gt 0.0452
_refine_ls_shift/su_max 0.001
_refine_ls_shift/su_mean 0.000
_refine_ls_structure_factor_coef Fsqd
_refine_ls_weighting_details 'w=1/[\s^2^(Fo^2^)+(0.0460P)^2^+0.3070P] where P=(Fo^2^+2Fc^2^)/3'
_refine_ls_weighting_scheme calc
_refine_ls_wR_factor_gt 0.0975
_refine_ls_wR_factor_ref 0.1145
_reflns_number_gt 4618
_reflns_number_total 6647
_reflns_threshold_expression 'I > 2\s(I)'
_cod_data_source_file fn3225sup1.cif
_cod_data_source_block 3
_cod_depositor_comments 'Adding full bibliography for 2020689--2020694.cif.'
_cod_database_code 2020692
_cod_database_fobs_code 2020692
_shelx_space_group_comment
;
The symmetry employed for this shelxl refinement is uniquely defined
by the following loop, which should always be used as a source of
symmetry information in preference to the above space-group names.
They are only intended as comments.
;
_shelx_estimated_absorpt_t_min 0.514
_shelx_estimated_absorpt_t_max 0.732

loop_
_space_group_symop_operation_xyz
'x, y, z'
'-x, y+1/2, -z+1/2'
'-x, -y, -z'
'x, -y-1/2, z-1/2'

loop_
_atom_site_type_symbol
_atom_site_label
_atom_site_fract_x
_atom_site_fract_y
_atom_site_fract_z
_atom_site_U_iso_or_equiv
_atom_site_adp_type
_atom_site_calc_flag
_atom_site_occupancy
_atom_site_disorder_assembly
_atom_site_disorder_group
Cu Cu1A 0.6758(2) 0.54841(9) 0.28897(8) 0.0254(2) Uani d 0.765(6) A 1
Cu Cu1B 0.6292(7) 0.5656(2) 0.2979(3) 0.0226(6) Uani d 0.235(6) A 2
Cu Cu2A 0.4280(2) 0.67847(8) 0.15853(14) 0.0280(2) Uani d 0.794(7) A 1
Cu Cu2B 0.4045(8) 0.6712(3) 0.1832(4) 0.0222(7) Uani d 0.206(7) A 2
S S11 0.88194(11) 0.77496(4) 0.33415(5) 0.03405(17) Uani d 1 . .
S S12A 0.9467(2) 0.64460(14) 0.45789(9) 0.0351(4) Uani d 0.765(6) A 1
S S12B 0.9288(9) 0.6667(3) 0.4581(4) 0.0348(14) Uiso d 0.235(6) A 2
S S21 0.32163(10) 0.45394(3) 0.06167(5) 0.02596(15) Uani d 1 . .
S S22 0.09397(10) 0.58465(4) 0.02178(5) 0.02980(16) Uani d 1 . .
O O1 0.3426(4) 0.61593(15) 0.31989(18) 0.0561(8) Uani d 1 . .
H H1A 0.262(7) 0.578(3) 0.323(3) 0.084 Uiso d 1 . .
H H1B 0.326(6) 0.647(2) 0.373(3) 0.084 Uiso d 1 . .
O O21 0.5703(3) 0.69954(12) 0.00949(15) 0.0405(5) Uani d 1 . .
O O22 0.4733(3) 0.80878(11) 0.00474(15) 0.0381(5) Uani d 1 . .
O O23 0.4103(4) 0.73874(12) -0.10980(15) 0.0468(6) Uani d 1 . .
N N2 0.4863(4) 0.74886(13) -0.03207(16) 0.0321(6) Uani d 1 . .
N N12 0.6913(4) 0.81795(15) 0.17938(18) 0.0358(6) Uani d 1 . .
H H12A 0.750(5) 0.8612(18) 0.189(2) 0.043 Uiso d 1 . .
H H12B 0.624(5) 0.8080(19) 0.132(2) 0.043 Uiso d 1 . .
N N13 0.7304(3) 0.65507(13) 0.29752(15) 0.0280(5) Uani d 1 . .
N N14 0.6605(3) 0.70080(12) 0.22911(15) 0.0264(5) Uani d 1 . .
N N22 0.6172(4) 0.40718(13) 0.16391(18) 0.0301(5) Uani d 1 . .
H H22A 0.717(5) 0.4157(17) 0.196(2) 0.036 Uiso d 1 . .
H H22B 0.585(5) 0.3677(17) 0.146(2) 0.036 Uiso d 1 . .
N N23 0.4050(3) 0.57409(11) 0.13393(15) 0.0231(4) Uani d 1 . .
N N24 0.5332(3) 0.52684(12) 0.17360(14) 0.0238(4) Uani d 1 . .
C C12 0.8423(4) 0.68604(17) 0.35797(19) 0.0318(6) Uani d 1 . .
C C15 0.7307(4) 0.76500(15) 0.23714(19) 0.0287(6) Uani d 1 . .
C C17A 0.7803(6) 0.5763(2) 0.4787(3) 0.0313(10) Uani d 0.765(6) A 1
H H17A 0.8043 0.5588 0.5421 0.038 Uiso calc 0.765(6) A 1
H H17B 0.6575 0.5979 0.4732 0.038 Uiso calc 0.765(6) A 1
C C17B 0.8942(19) 0.5707(7) 0.4540(9) 0.033(3) Uiso d 0.235(6) A 2
H H17C 0.9706 0.5504 0.4082 0.040 Uiso calc 0.235(6) A 2
H H17D 0.9375 0.5505 0.5141 0.040 Uiso calc 0.235(6) A 2
C C18A 0.7815(6) 0.5150(2) 0.4155(2) 0.0320(10) Uani d 0.765(6) A 1
H H18A 0.8945 0.5027 0.3932 0.038 Uiso calc 0.765(6) A 1
C C18B 0.7029(16) 0.5471(6) 0.4311(7) 0.019(2) Uiso d 0.235(6) A 2
H H18B 0.6054 0.5772 0.4447 0.023 Uiso calc 0.235(6) A 2
C C19A 0.6328(11) 0.4744(4) 0.3864(4) 0.0318(13) Uani d 0.765(6) A 1
H H19A 0.5172 0.4850 0.4071 0.038 Uiso calc 0.765(6) A 1
H H19B 0.6456 0.4359 0.3456 0.038 Uiso calc 0.765(6) A 1
C C19B 0.669(4) 0.4866(14) 0.3933(19) 0.038(7) Uiso d 0.235(6) A 2
H H19C 0.7658 0.4562 0.3796 0.045 Uiso calc 0.235(6) A 2
H H19D 0.5463 0.4720 0.3791 0.045 Uiso calc 0.235(6) A 2
C C22 0.2827(4) 0.54435(13) 0.07774(17) 0.0227(5) Uani d 1 . .
C C25 0.5102(4) 0.46214(14) 0.14025(18) 0.0247(5) Uani d 1 . .
C C27A 0.0483(5) 0.65593(18) 0.1045(3) 0.0288(9) Uani d 0.794(7) A 1
H H27A -0.0763 0.6745 0.0898 0.035 Uiso calc 0.794(7) A 1
H H27B 0.0539 0.6353 0.1667 0.035 Uiso calc 0.794(7) A 1
C C27B 0.0940(17) 0.6732(6) 0.0521(8) 0.020(3) Uiso d 0.206(7) A 2
H H27C 0.1816 0.6983 0.0159 0.024 Uiso calc 0.206(7) A 2
H H27D -0.0281 0.6927 0.0336 0.024 Uiso calc 0.206(7) A 2
C C28A 0.1794(5) 0.71578(19) 0.1038(3) 0.0298(9) Uani d 0.794(7) A 1
H H28A 0.2256 0.7269 0.0471 0.036 Uiso calc 0.794(7) A 1
C C28B 0.1379(17) 0.6907(7) 0.1468(9) 0.021(3) Uiso d 0.206(7) A 2
H H28B 0.1072 0.6591 0.1936 0.025 Uiso calc 0.206(7) A 2
C C29A 0.2400(13) 0.7564(4) 0.1775(7) 0.0273(14) Uani d 0.794(7) A 1
H H29A 0.1975 0.7472 0.2356 0.033 Uiso calc 0.794(7) A 1
H H29B 0.3244 0.7938 0.1705 0.033 Uiso calc 0.794(7) A 1
C C29B 0.220(6) 0.750(2) 0.167(3) 0.047(13) Uiso d 0.206(7) A 2
H H29C 0.2503 0.7817 0.1197 0.057 Uiso calc 0.206(7) A 2
H H29D 0.2501 0.7629 0.2291 0.057 Uiso calc 0.206(7) A 2
O O11 0.9655(3) 0.52030(11) 0.22839(16) 0.0409(5) Uani d 1 . .
O O12 0.9797(3) 0.40739(11) 0.25601(18) 0.0424(6) Uani d 1 . .
O O13 1.2039(3) 0.47483(12) 0.30109(17) 0.0440(6) Uani d 1 . .
N N1 1.0495(3) 0.46788(13) 0.26096(17) 0.0291(5) Uani d 1 . .

loop_
_atom_site_aniso_label
_atom_site_aniso_U_11
_atom_site_aniso_U_22
_atom_site_aniso_U_33
_atom_site_aniso_U_12
_atom_site_aniso_U_13
_atom_site_aniso_U_23
Cu1A 0.0284(5) 0.0246(5) 0.0226(3) -0.0032(3) -0.0014(3) 0.0019(3)
Cu1B 0.0236(14) 0.0197(12) 0.0243(10) 0.0019(9) 0.0010(9) 0.0013(8)
Cu2A 0.0269(4) 0.0242(4) 0.0322(6) -0.0001(3) -0.0019(4) -0.0069(4)
Cu2B 0.0211(14) 0.0241(13) 0.0210(17) 0.0010(10) 0.0004(11) -0.0033(12)
S11 0.0330(4) 0.0402(4) 0.0290(3) -0.0121(3) 0.0033(3) -0.0092(3)
S12A 0.0342(7) 0.0434(10) 0.0260(5) -0.0039(7) -0.0083(4) 0.0001(6)
S21 0.0265(3) 0.0213(3) 0.0293(3) 0.0002(3) -0.0021(3) -0.0018(2)
S22 0.0271(4) 0.0277(3) 0.0331(4) 0.0004(3) -0.0067(3) -0.0001(3)
O1 0.0697(19) 0.0507(15) 0.0515(15) -0.0236(14) 0.0268(14) -0.0185(12)
O21 0.0516(15) 0.0365(12) 0.0335(11) 0.0071(11) 0.0034(10) 0.0053(9)
O22 0.0520(14) 0.0264(10) 0.0363(11) -0.0083(10) 0.0056(10) -0.0030(9)
O23 0.0761(19) 0.0342(12) 0.0280(11) -0.0094(12) -0.0078(11) 0.0015(9)
N2 0.0456(16) 0.0268(12) 0.0243(11) -0.0089(11) 0.0054(10) 0.0010(9)
N12 0.0432(16) 0.0323(13) 0.0317(13) -0.0092(12) 0.0027(11) -0.0041(11)
N13 0.0279(12) 0.0348(12) 0.0213(10) -0.0054(10) 0.0026(9) -0.0019(9)
N14 0.0284(12) 0.0280(11) 0.0230(10) -0.0042(10) 0.0036(9) -0.0031(9)
N22 0.0272(13) 0.0253(12) 0.0369(13) 0.0026(10) -0.0036(10) -0.0005(10)
N23 0.0221(11) 0.0249(11) 0.0222(10) 0.0015(9) 0.0009(8) -0.0007(8)
N24 0.0241(11) 0.0251(11) 0.0217(10) 0.0017(9) -0.0002(8) -0.0004(8)
C12 0.0288(14) 0.0427(17) 0.0242(13) -0.0068(13) 0.0035(11) -0.0044(12)
C15 0.0289(14) 0.0322(14) 0.0261(13) -0.0061(12) 0.0075(11) -0.0064(11)
C17A 0.035(2) 0.034(2) 0.0250(18) 0.0057(17) 0.0033(15) 0.0022(15)
C18A 0.037(2) 0.036(2) 0.0227(17) 0.0091(19) 0.0003(15) 0.0018(15)
C19A 0.048(4) 0.024(2) 0.022(2) -0.003(3) -0.001(2) 0.0059(17)
C22 0.0237(13) 0.0209(11) 0.0233(12) -0.0004(10) 0.0005(9) -0.0007(9)
C25 0.0242(13) 0.0254(12) 0.0249(12) 0.0006(11) 0.0037(10) 0.0017(10)
C27A 0.0245(17) 0.0233(16) 0.039(2) 0.0042(14) 0.0035(15) 0.0003(14)
C28A 0.0298(19) 0.0235(17) 0.037(2) 0.0039(15) 0.0055(15) 0.0001(15)
C29A 0.027(3) 0.019(2) 0.036(3) 0.0021(18) 0.003(2) -0.008(2)
O11 0.0340(12) 0.0339(11) 0.0556(14) 0.0059(10) 0.0085(10) 0.0185(10)
O12 0.0344(12) 0.0255(10) 0.0654(16) 0.0004(9) -0.0067(11) 0.0016(10)
O13 0.0293(12) 0.0375(12) 0.0633(16) -0.0031(10) -0.0071(11) 0.0079(11)
N1 0.0244(12) 0.0280(12) 0.0355(13) 0.0025(10) 0.0068(10) 0.0038(10)

loop_
_atom_type_symbol
_atom_type_description
_atom_type_scat_dispersion_real
_atom_type_scat_dispersion_imag
_atom_type_scat_source
C C 0.0033 0.0016 'International Tables Vol C Tables 4.2.6.8 and 6.1.1.4'
H H 0.0000 0.0000 'International Tables Vol C Tables 4.2.6.8 and 6.1.1.4'
Cu Cu 0.3201 1.2651 'International Tables Vol C Tables 4.2.6.8 and 6.1.1.4'
N N 0.0061 0.0033 'International Tables Vol C Tables 4.2.6.8 and 6.1.1.4'
O O 0.0106 0.0060 'International Tables Vol C Tables 4.2.6.8 and 6.1.1.4'
S S 0.1246 0.1234 'International Tables Vol C Tables 4.2.6.8 and 6.1.1.4'

loop_
_exptl_crystal_face_index_h
_exptl_crystal_face_index_k
_exptl_crystal_face_index_l
_exptl_crystal_face_perp_dist
0 -21 -12 0.0825
0 21 12 0.0773
3 -5 19 0.0718
-3 5 -19 0.0569
-10 0 1 0.1488
10 0 -1 0.1121
0 -16 17 0.0636
0 16 -17 0.0732
0 25 -6 0.0645
2 -7 -20 0.0649

loop_
_geom_angle_atom_site_label_1
_geom_angle_atom_site_label_2
_geom_angle_atom_site_label_3
_geom_angle
N13 Cu1A C18A 100.70(14)
N24 Cu1A N13 110.12(11)
N24 Cu1A C18A 148.79(15)
N24 Cu1A C19A 111.3(2)
C19A Cu1A N13 131.7(2)
C19A Cu1A C18A 39.2(2)
O1 Cu1B Cu2B 49.91(17)
N13 Cu1B Cu2B 66.50(19)
N13 Cu1B O1 90.2(2)
N13 Cu1B N24 115.78(19)
N13 Cu1B C18B 94.8(3)
N13 Cu1B C19B 129.1(7)
N24 Cu1B Cu2B 66.39(16)
N24 Cu1B O1 91.02(19)
N24 Cu1B C19B 112.0(7)
C18B Cu1B Cu2B 138.4(4)
C18B Cu1B O1 96.1(4)
C18B Cu1B N24 148.6(4)
C18B Cu1B C19B 36.7(7)
C19B Cu1B Cu2B 154.4(8)
C19B Cu1B O1 105.9(8)
N14 Cu2A N23 111.13(12)
N14 Cu2A C28A 146.92(15)
N14 Cu2A C29A 110.2(3)
N23 Cu2A C28A 101.74(14)
N23 Cu2A C29A 132.6(3)
C29A Cu2A C28A 38.9(3)
O1 Cu2B Cu1B 50.57(17)
N14 Cu2B Cu1B 62.64(17)
N14 Cu2B O1 94.6(2)
N23 Cu2B Cu1B 64.95(19)
N23 Cu2B O1 84.9(3)
N23 Cu2B N14 110.3(3)
N23 Cu2B C28B 95.9(4)
N23 Cu2B C29B 131.6(13)
C28B Cu2B Cu1B 138.0(5)
C28B Cu2B O1 93.0(4)
C28B Cu2B N14 153.3(5)
C29B Cu2B Cu1B 152.5(15)
C29B Cu2B O1 104.5(15)
C29B Cu2B N14 115.9(13)
C29B Cu2B C28B 37.4(13)
C12 S11 C15 87.41(14)
C12 S12A C17A 101.29(17)
C12 S12B C17B 98.6(5)
C25 S21 C22 87.44(13)
C22 S22 C27A 100.77(15)
C27B S22 C22 108.4(4)
Cu1B O1 H1A 107(3)
Cu1B O1 H1B 121(3)
Cu2B O1 Cu1B 79.52(18)
Cu2B O1 H1A 124(3)
Cu2B O1 H1B 118(3)
H1A O1 H1B 106(4)
O21 N2 O22 120.5(2)
O23 N2 O21 120.3(2)
O23 N2 O22 119.2(3)
H12A N12 H12B 124(3)
C15 N12 H12A 119(2)
C15 N12 H12B 116(2)
N14 N13 Cu1A 120.13(17)
N14 N13 Cu1B 116.2(2)
C12 N13 Cu1A 126.3(2)
C12 N13 Cu1B 130.0(2)
C12 N13 N14 113.3(2)
N13 N14 Cu2A 120.19(18)
N13 N14 Cu2B 110.5(2)
C15 N14 Cu2A 124.1(2)
C15 N14 Cu2B 129.1(3)
C15 N14 N13 112.5(2)
H22A N22 H22B 124(3)
C25 N22 H22A 118(2)
C25 N22 H22B 118(2)
N24 N23 Cu2A 120.41(17)
N24 N23 Cu2B 117.4(2)
C22 N23 Cu2A 125.57(19)
C22 N23 Cu2B 127.8(2)
C22 N23 N24 113.9(2)
N23 N24 Cu1A 121.87(17)
N23 N24 Cu1B 108.7(2)
C25 N24 Cu1A 123.76(19)
C25 N24 Cu1B 133.5(2)
C25 N24 N23 111.8(2)
S11 C12 S12A 121.24(18)
S12B C12 S11 110.1(3)
N13 C12 S11 113.6(2)
N13 C12 S12A 125.1(2)
N13 C12 S12B 135.4(3)
N12 C15 S11 122.3(2)
N14 C15 S11 113.1(2)
N14 C15 N12 124.6(3)
S12A C17A H17A 108.8
S12A C17A H17B 108.8
H17A C17A H17B 107.7
C18A C17A S12A 113.8(3)
C18A C17A H17A 108.8
C18A C17A H17B 108.8
S12B C17B H17C 108.4
S12B C17B H17D 108.4
H17C C17B H17D 107.5
C18B C17B S12B 115.4(10)
C18B C17B H17C 108.4
C18B C17B H17D 108.4
Cu1A C18A H18A 92.3
C17A C18A Cu1A 108.0(3)
C17A C18A H18A 117.3
C19A C18A Cu1A 69.8(3)
C19A C18A C17A 125.4(5)
C19A C18A H18A 117.3
Cu1B C18B H18B 87.4
C17B C18B Cu1B 109.9(8)
C17B C18B H18B 119.7
C19B C18B Cu1B 72.8(14)
C19B C18B C17B 120.6(17)
C19B C18B H18B 119.7
Cu1A C19A H19A 106.2
Cu1A C19A H19B 92.7
C18A C19A Cu1A 71.0(3)
C18A C19A H19A 120.0
C18A C19A H19B 120.0
H19A C19A H19B 120.0
Cu1B C19B H19C 110.8
Cu1B C19B H19D 88.8
C18B C19B Cu1B 70.4(13)
C18B C19B H19C 120.0
C18B C19B H19D 120.0
H19C C19B H19D 120.0
S22 C22 S21 119.80(15)
N23 C22 S21 113.1(2)
N23 C22 S22 127.1(2)
N22 C25 S21 122.0(2)
N24 C25 S21 113.6(2)
N24 C25 N22 124.4(3)
S22 C27A H27A 109.0
S22 C27A H27B 109.0
H27A C27A H27B 107.8
C28A C27A S22 112.7(3)
C28A C27A H27A 109.0
C28A C27A H27B 109.0
S22 C27B H27C 107.9
S22 C27B H27D 107.9
H27C C27B H27D 107.2
C28B C27B S22 117.8(10)
C28B C27B H27C 107.9
C28B C27B H27D 107.9
Cu2A C28A H28A 92.5
C27A C28A Cu2A 107.4(2)
C27A C28A H28A 117.0
C29A C28A Cu2A 70.2(4)
C29A C28A C27A 125.9(5)
C29A C28A H28A 117.0
Cu2B C28B H28B 88.9
C27B C28B Cu2B 110.3(9)
C27B C28B H28B 120.6
C29B C28B Cu2B 71(2)
C29B C28B C27B 119(3)
C29B C28B H28B 120.6
Cu2A C29A H29A 105.7
Cu2A C29A H29B 93.2
C28A C29A Cu2A 71.0(4)
C28A C29A H29A 120.0
C28A C29A H29B 120.0
H29A C29A H29B 120.0
Cu2B C29B H29C 110.2
Cu2B C29B H29D 88.2
C28B C29B Cu2B 72(2)
C28B C29B H29C 120.0
C28B C29B H29D 120.0
H29C C29B H29D 120.0
O11 N1 O12 120.7(3)
O11 N1 O13 120.6(3)
O13 N1 O12 118.7(2)

loop_
_geom_bond_atom_site_label_1
_geom_bond_atom_site_label_2
_geom_bond_distance
_geom_bond_publ_flag
Cu1A N13 2.045(3) n
Cu1A N24 1.962(2) n
Cu1A C18A 2.054(4) n
Cu1A C19A 2.039(6) n
Cu1B Cu2B 3.009(7) n
Cu1B O1 2.363(7) n
Cu1B N13 1.838(4) ?
Cu1B N24 2.038(4) ?
Cu1B C18B 2.019(11) ?
Cu1B C19B 2.05(3) ?
Cu2A N14 1.974(3) n
Cu2A N23 1.998(3) n
Cu2A C28A 2.062(4) n
Cu2A C29A 2.052(8) n
Cu2B O1 2.341(7) n
Cu2B N14 2.029(6) ?
Cu2B N23 1.962(6) ?
Cu2B C28B 2.028(13) ?
Cu2B C29B 2.02(5) ?
S11 C12 1.736(3) ?
S11 C15 1.746(3) ?
S12A C12 1.779(3) ?
S12A C17A 1.819(4) ?
S12B C12 1.596(7) ?
S12B C17B 1.823(14) ?
S21 C22 1.741(3) ?
S21 C25 1.739(3) ?
S22 C22 1.731(3) ?
S22 C27A 1.859(4) ?
S22 C27B 1.721(12) ?
O1 H1A 0.93(5) ?
O1 H1B 0.99(5) ?
O21 N2 1.246(3) ?
O22 N2 1.256(3) ?
O23 N2 1.244(3) ?
N12 H12A 0.93(4) ?
N12 H12B 0.84(4) ?
N12 C15 1.324(4) ?
N13 N14 1.389(3) ?
N13 C12 1.299(4) ?
N14 C15 1.314(4) ?
N22 H22A 0.85(4) ?
N22 H22B 0.82(3) ?
N22 C25 1.328(4) ?
N23 N24 1.389(3) ?
N23 C22 1.297(3) ?
N24 C25 1.316(3) ?
C17A H17A 0.9900 ?
C17A H17B 0.9900 ?
C17A C18A 1.480(6) ?
C17B H17C 0.9900 ?
C17B H17D 0.9900 ?
C17B C18B 1.490(17) ?
C18A H18A 0.9500 ?
C18A C19A 1.374(9) ?
C18B H18B 0.9500 ?
C18B C19B 1.28(3) ?
C19A H19A 0.9500 ?
C19A H19B 0.9500 ?
C19B H19C 0.9500 ?
C19B H19D 0.9500 ?
C27A H27A 0.9900 ?
C27A H27B 0.9900 ?
C27A C28A 1.484(5) ?
C27B H27C 0.9900 ?
C27B H27D 0.9900 ?
C27B C28B 1.441(17) ?
C28A H28A 0.9500 ?
C28A C29A 1.369(11) ?
C28B H28B 0.9500 ?
C28B C29B 1.30(4) ?
C29A H29A 0.9500 ?
C29A H29B 0.9500 ?
C29B H29C 0.9500 ?
C29B H29D 0.9500 ?
O11 N1 1.238(3) ?
O12 N1 1.247(3) ?
O13 N1 1.245(3) ?

loop_
_geom_hbond_atom_site_label_D
_geom_hbond_atom_site_label_H
_geom_hbond_atom_site_label_A
_geom_hbond_site_symmetry_A
_geom_hbond_distance_DH
_geom_hbond_distance_HA
_geom_hbond_distance_DA
_geom_hbond_angle_DHA
_geom_hbond_publ_flag
O1 H1A O13 1_455 0.93(5) 2.01(5) 2.846(4) 149(4) yes
O1 H1B O22 4_576 0.99(5) 2.29(5) 3.142(4) 143(4) yes
O1 H1B O23 4_576 0.99(5) 2.25(5) 2.946(3) 126(3) yes
O1 H1B N2 4_576 0.99(5) 2.63(5) 3.453(4) 140(4) no
N12 H12A O12 2_755 0.93(4) 2.26(4) 3.038(4) 141(3) no
N12 H12A O13 2_755 0.93(4) 2.16(4) 3.053(4) 161(3) yes
N12 H12A N1 2_755 0.93(4) 2.56(4) 3.475(4) 169(3) no
N12 H12B O22 . 0.84(4) 2.09(4) 2.918(4) 166(3) yes
N22 H22A O12 . 0.85(4) 2.07(4) 2.895(4) 163(3) yes
N22 H22B O23 3_665 0.82(3) 2.07(3) 2.856(3) 162(3) yes
C17A H17A O13 3_766 0.99 2.40 3.369(5) 167.4 no
C17A H17B O22 4_576 0.99 2.29 3.175(5) 148.5 no
C18A H18A O11 . 0.95 2.54 3.170(5) 123.7 no
C18A H18A N1 . 0.95 2.43 3.258(5) 146.0 no
C18B H18B O1 . 0.95 2.66 3.268(12) 122.6 no
C18B H18B O22 4_576 0.95 2.54 3.417(12) 153.5 no
C27A H27B O11 1_455 0.99 2.45 3.219(4) 134.0 no
C27B H27C N2 . 0.99 2.59 3.540(13) 160.2 no
C27B H27D S11 4_475 0.99 3.01 3.581(12) 117.6 no
C27B H27D S12B 4_475 0.99 2.87 3.487(14) 121.1 no
C28A H28A O22 . 0.95 2.51 3.226(5) 132.5 no
C28A H28A N2 . 0.95 2.37 3.204(5) 146.7 no
C28B H28B O1 . 0.95 2.57 3.175(13) 122.2 no

loop_
_geom_torsion_atom_site_label_1
_geom_torsion_atom_site_label_2
_geom_torsion_atom_site_label_3
_geom_torsion_atom_site_label_4
_geom_torsion
Cu1A N13 N14 Cu2A 29.4(3)
Cu1A N13 N14 C15 -169.9(2)
Cu1A N13 C12 S11 170.37(15)
Cu1A N13 C12 S12A -10.5(4)
Cu1A N24 C25 S21 159.03(15)
Cu1A N24 C25 N22 -20.2(4)
Cu1B N13 N14 Cu2B 23.5(3)
Cu1B N13 N14 C15 175.6(3)
Cu1B N13 C12 S11 -173.2(3)
Cu1B N13 C12 S12B -5.7(6)
Cu1B N24 C25 S21 145.9(3)
Cu1B N24 C25 N22 -33.3(5)
Cu2A N14 C15 S11 156.82(16)
Cu2A N14 C15 N12 -22.3(4)
Cu2A N23 N24 Cu1A 26.1(3)
Cu2A N23 N24 C25 -171.39(19)
Cu2A N23 C22 S21 171.75(15)
Cu2A N23 C22 S22 -9.0(4)
Cu2B Cu1B N13 N14 -16.0(2)
Cu2B Cu1B N13 C12 154.3(3)
Cu2B N14 C15 S11 142.6(3)
Cu2B N14 C15 N12 -36.5(5)
Cu2B N23 N24 Cu1B 17.8(3)
Cu2B N23 N24 C25 174.6(3)
Cu2B N23 C22 S21 -172.7(3)
Cu2B N23 C22 S22 6.5(4)
S12A C17A C18A Cu1A -71.1(3)
S12A C17A C18A C19A -148.7(4)
S12B C17B C18B Cu1B 72.2(11)
S12B C17B C18B C19B 153.6(17)
S22 C27A C28A Cu2A -69.4(3)
S22 C27A C28A C29A -147.2(5)
S22 C27B C28B Cu2B 69.6(12)
S22 C27B C28B C29B 148(3)
O1 Cu1B N13 N14 -61.2(2)
O1 Cu1B N13 C12 109.0(3)
N13 N14 C15 S11 -3.0(3)
N13 N14 C15 N12 177.9(3)
N14 N13 C12 S11 -2.8(3)
N14 N13 C12 S12A 176.3(2)
N14 N13 C12 S12B 164.8(4)
N23 N24 C25 S21 -3.1(3)
N23 N24 C25 N22 177.7(3)
N24 Cu1B N13 N14 30.0(4)
N24 Cu1B N13 C12 -159.7(3)
N24 N23 C22 S21 -4.0(3)
N24 N23 C22 S22 175.27(19)
C12 S11 C15 N12 -179.7(3)
C12 S11 C15 N14 1.2(2)
C12 S12A C17A C18A 75.0(3)
C12 S12B C17B C18B -55.7(10)
C12 N13 N14 Cu2A -157.0(2)
C12 N13 N14 Cu2B -148.3(3)
C12 N13 N14 C15 3.7(3)
C15 S11 C12 S12A -178.2(2)
C15 S11 C12 S12B -169.8(3)
C15 S11 C12 N13 0.9(2)
C17A S12A C12 S11 151.7(2)
C17A S12A C12 N13 -27.3(3)
C17A C18A C19A Cu1A 98.2(4)
C17B S12B C12 S11 -172.0(5)
C17B S12B C12 N13 20.1(8)
C17B C18B C19B Cu1B -103.3(13)
C18B Cu1B N13 N14 -157.4(4)
C18B Cu1B N13 C12 12.8(5)
C19B Cu1B N13 N14 -172.0(11)
C19B Cu1B N13 C12 -1.8(12)
C22 S21 C25 N22 -180.0(3)
C22 S21 C25 N24 0.8(2)
C22 S22 C27A C28A 74.8(3)
C22 S22 C27B C28B -43.0(11)
C22 N23 N24 Cu1A -157.90(19)
C22 N23 N24 Cu1B -152.1(2)
C22 N23 N24 C25 4.6(3)
C25 S21 C22 S22 -177.47(18)
C25 S21 C22 N23 1.9(2)
C27A S22 C22 S21 150.13(18)
C27A S22 C22 N23 -29.1(3)
C27A C28A C29A Cu2A 97.5(4)
C27B S22 C22 S21 179.8(5)
C27B S22 C22 N23 0.5(5)
C27B C28B C29B Cu2B -103.2(17)
